data_4080358
loop_
_publ_author_name
'Li, Xiaofang'
'Wang, Xiaoying'
'Tong, Xin'
'Zhang, Hongxia'
'Chen, Yuanyuan'
'Liu, Ying'
'Liu, Hui'
'Wang, Xiaojie'
'Nishiura, Masayoshi'
'He, Huan'
'Lin, Zhenguo'
'Zhang, Shaowen'
'Hou, Zhaomin'

_publ_section_title
;
 Aluminum Effects in the Syndiospecific Copolymerization of Styrene with
 Ethylene by Cationic Fluorenyl Scandium Alkyl Catalysts
;
_journal_issue 5
_journal_name_full Organometallics
_journal_page_first 1445
_journal_paper_doi 10.1021/om3011036
_journal_volume 32
_journal_year 2013
_chemical_formula_sum 'C33 H56 N Sc Si2'
_chemical_formula_weight 567.93
_chemical_name_systematic
; 
 ? 
;
_space_group_IT_number 14
_symmetry_cell_setting monoclinic
_symmetry_space_group_name_Hall '-P 2ybc'
_symmetry_space_group_name_H-M 'P 1 21/c 1'
_atom_sites_solution_hydrogens geom
_atom_sites_solution_primary direct
_atom_sites_solution_secondary difmap
_audit_creation_method SHELXL-97
_cell_angle_alpha 90.00
_cell_angle_beta 97.7560(10)
_cell_angle_gamma 90.00
_cell_formula_units_Z 4
_cell_length_a 11.0418(5)
_cell_length_b 15.1637(7)
_cell_length_c 21.4360(10)
_cell_measurement_reflns_used 9126
_cell_measurement_temperature 173(2)
_cell_measurement_theta_max 26.56
_cell_measurement_theta_min 2.30
_cell_volume 3556.3(3)
_computing_cell_refinement 'Bruker SMART'
_computing_data_collection 'Bruker SMART'
_computing_data_reduction 'Bruker SAINT'
_computing_molecular_graphics 'Bruker SHELXTL'
_computing_publication_material 'Bruker SHELXTL'
_computing_structure_refinement 'SHELXL-97 (Sheldrick, 1997)'
_computing_structure_solution 'SHELXS-97 (Sheldrick, 1990)'
_diffrn_ambient_temperature 173(2)
_diffrn_measured_fraction_theta_full 1.000
_diffrn_measured_fraction_theta_max 1.000
_diffrn_measurement_device_type 'CCD area detector'
_diffrn_measurement_method 'phi and omega scans'
_diffrn_radiation_monochromator graphite
_diffrn_radiation_source 'fine-focus sealed tube'
_diffrn_radiation_type MoK\a
_diffrn_radiation_wavelength 0.71073
_diffrn_reflns_av_R_equivalents 0.0454
_diffrn_reflns_av_sigmaI/netI 0.0318
_diffrn_reflns_limit_h_max 13
_diffrn_reflns_limit_h_min -13
_diffrn_reflns_limit_k_max 17
_diffrn_reflns_limit_k_min -17
_diffrn_reflns_limit_l_max 25
_diffrn_reflns_limit_l_min -25
_diffrn_reflns_number 34679
_diffrn_reflns_theta_full 25.02
_diffrn_reflns_theta_max 25.02
_diffrn_reflns_theta_min 1.86
_exptl_absorpt_coefficient_mu 0.294
_exptl_absorpt_correction_T_max 0.9041
_exptl_absorpt_correction_T_min 0.8791
_exptl_absorpt_correction_type multi-scan
_exptl_absorpt_process_details SADABS
_exptl_crystal_density_diffrn 1.061
_exptl_crystal_density_method 'not measured'
_exptl_crystal_F_000 1240
_exptl_crystal_size_max 0.45
_exptl_crystal_size_mid 0.40
_exptl_crystal_size_min 0.35
_refine_diff_density_max 0.484
_refine_diff_density_min -0.315
_refine_diff_density_rms 0.045
_refine_ls_extinction_method none
_refine_ls_goodness_of_fit_ref 1.023
_refine_ls_hydrogen_treatment constr
_refine_ls_matrix_type full
_refine_ls_number_parameters 348
_refine_ls_number_reflns 6275
_refine_ls_number_restraints 0
_refine_ls_restrained_S_all 1.023
_refine_ls_R_factor_all 0.0542
_refine_ls_R_factor_gt 0.0392
_refine_ls_shift/su_max 0.001
_refine_ls_shift/su_mean 0.000
_refine_ls_structure_factor_coef Fsqd
_refine_ls_weighting_details 'calc w=1/[\s^2^(Fo^2^)+(0.0413P)^2^+2.6007P] where P=(Fo^2^+2Fc^2^)/3'
_refine_ls_weighting_scheme calc
_refine_ls_wR_factor_gt 0.0924
_refine_ls_wR_factor_ref 0.1024
_reflns_number_gt 5016
_reflns_number_total 6275
_reflns_threshold_expression >2sigma(I)
_cod_data_source_file om3011036_si_010.cif
_cod_data_source_block 2
_cod_depositor_comments
;
The following automatic conversions were performed:

'_symmetry_cell_setting' value 'Monoclinic' changed to 'monoclinic'
according to /home/saulius/struct/CIF-dictionaries/cif_core.dic
dictionary named 'cif_core.dic' version 2.4.2 from 2011-04-26.

Automatic conversion script
Id: cif_fix_values 1891 2012-01-12 08:04:46Z andrius 
;
_cod_original_sg_symbol_H-M P2(1)/c
_cod_database_code 4080358

loop_
_symmetry_equiv_pos_as_xyz
'x, y, z'
'-x, y+1/2, -z+1/2'
'-x, -y, -z'
'x, -y-1/2, z-1/2'

loop_
_atom_site_label
_atom_site_type_symbol
_atom_site_fract_x
_atom_site_fract_y
_atom_site_fract_z
_atom_site_U_iso_or_equiv
_atom_site_adp_type
_atom_site_occupancy
_atom_site_symmetry_multiplicity
_atom_site_calc_flag
_atom_site_refinement_flags
Sc1 Sc 0.58397(3) 0.27909(3) 0.215358(17) 0.02182(11) Uani 1 1 d .
N1 N 0.45338(15) 0.22635(12) 0.28209(8) 0.0272(4) Uani 1 1 d .
Si1 Si 0.63633(6) 0.16720(5) 0.07350(3) 0.03894(18) Uani 1 1 d .
Si2 Si 0.86206(5) 0.17191(4) 0.31025(3) 0.02943(15) Uani 1 1 d .
C1 C 0.5373(2) 0.19115(17) 0.13404(11) 0.0371(6) Uani 1 1 d .
H1A H 0.5177 0.1333 0.1516 0.044 Uiso 1 1 calc R
H1B H 0.4598 0.2140 0.1111 0.044 Uiso 1 1 calc R
C2 C 0.7669(3) 0.2470(3) 0.07289(18) 0.0832(11) Uani 1 1 d .
H2A H 0.7347 0.3070 0.0666 0.125 Uiso 1 1 calc R
H2B H 0.8136 0.2317 0.0386 0.125 Uiso 1 1 calc R
H2C H 0.8205 0.2438 0.1132 0.125 Uiso 1 1 calc R
C3 C 0.5511(3) 0.1709(3) -0.00745(13) 0.0789(11) Uani 1 1 d .
H3A H 0.4869 0.1259 -0.0116 0.118 Uiso 1 1 calc R
H3B H 0.6075 0.1595 -0.0381 0.118 Uiso 1 1 calc R
H3C H 0.5141 0.2293 -0.0152 0.118 Uiso 1 1 calc R
C4 C 0.7068(3) 0.0568(2) 0.08689(13) 0.0627(9) Uani 1 1 d .
H4A H 0.7464 0.0524 0.1305 0.094 Uiso 1 1 calc R
H4B H 0.7677 0.0482 0.0582 0.094 Uiso 1 1 calc R
H4C H 0.6434 0.0114 0.0790 0.094 Uiso 1 1 calc R
C5 C 0.7722(2) 0.24853(17) 0.25703(12) 0.0418(6) Uani 1 1 d .
H5A H 0.8136 0.2439 0.2190 0.050 Uiso 1 1 calc R
H5B H 0.7993 0.3060 0.2759 0.050 Uiso 1 1 calc R
C6 C 1.0303(2) 0.19227(17) 0.31187(11) 0.0400(6) Uani 1 1 d .
H6A H 1.0513 0.1890 0.2690 0.060 Uiso 1 1 calc R
H6B H 1.0765 0.1475 0.3381 0.060 Uiso 1 1 calc R
H6C H 1.0508 0.2509 0.3294 0.060 Uiso 1 1 calc R
C7 C 0.8306(3) 0.1820(3) 0.39355(12) 0.0798(12) Uani 1 1 d .
H7A H 0.8000 0.2414 0.4005 0.120 Uiso 1 1 calc R
H7B H 0.9062 0.1717 0.4222 0.120 Uiso 1 1 calc R
H7C H 0.7692 0.1383 0.4015 0.120 Uiso 1 1 calc R
C8 C 0.8327(2) 0.05623(18) 0.28350(17) 0.0615(8) Uani 1 1 d .
H8A H 0.7471 0.0412 0.2857 0.092 Uiso 1 1 calc R
H8B H 0.8860 0.0163 0.3107 0.092 Uiso 1 1 calc R
H8C H 0.8496 0.0502 0.2400 0.092 Uiso 1 1 calc R
C9 C 0.32234(18) 0.38391(14) 0.13696(10) 0.0278(5) Uani 1 1 d .
H9 H 0.2511 0.3709 0.1556 0.033 Uiso 1 1 calc R
C10 C 0.31627(19) 0.38477(15) 0.07271(10) 0.0299(5) Uani 1 1 d .
C11 C 0.4247(2) 0.40322(15) 0.04570(10) 0.0324(5) Uani 1 1 d .
H11 H 0.4209 0.4031 0.0012 0.039 Uiso 1 1 calc R
C12 C 0.53366(19) 0.42102(15) 0.08154(9) 0.0297(5) Uani 1 1 d .
H12 H 0.6039 0.4336 0.0620 0.036 Uiso 1 1 calc R
C13 C 0.76125(19) 0.46775(14) 0.19870(10) 0.0289(5) Uani 1 1 d .
H13 H 0.7959 0.4721 0.1606 0.035 Uiso 1 1 calc R
C14 C 0.8300(2) 0.48688(15) 0.25504(10) 0.0321(5) Uani 1 1 d .
H14 H 0.9127 0.5043 0.2552 0.039 Uiso 1 1 calc R
C15 C 0.7823(2) 0.48173(15) 0.31329(10) 0.0343(5) Uani 1 1 d .
C16 C 0.6634(2) 0.45537(14) 0.31339(10) 0.0312(5) Uani 1 1 d .
H16 H 0.6312 0.4506 0.3522 0.037 Uiso 1 1 calc R
C17 C 0.46378(18) 0.40692(14) 0.24327(9) 0.0255(4) Uani 1 1 d .
C18 C 0.43386(18) 0.40226(13) 0.17614(9) 0.0245(4) Uani 1 1 d .
C19 C 0.54164(18) 0.42072(14) 0.14787(9) 0.0251(4) Uani 1 1 d .
C20 C 0.63833(18) 0.44144(13) 0.19768(9) 0.0248(4) Uani 1 1 d .
C21 C 0.58791(19) 0.43516(13) 0.25590(9) 0.0256(4) Uani 1 1 d .
C22 C 0.1971(2) 0.36625(16) 0.02879(11) 0.0370(6) Uani 1 1 d .
C23 C 0.1708(2) 0.44292(19) -0.01798(12) 0.0536(7) Uani 1 1 d .
H23A H 0.2360 0.4465 -0.0447 0.080 Uiso 1 1 calc R
H23B H 0.1672 0.4983 0.0053 0.080 Uiso 1 1 calc R
H23C H 0.0924 0.4329 -0.0444 0.080 Uiso 1 1 calc R
C24 C 0.0876(2) 0.3565(2) 0.06489(12) 0.0531(7) Uani 1 1 d .
H24A H 0.0136 0.3460 0.0351 0.080 Uiso 1 1 calc R
H24B H 0.0777 0.4106 0.0886 0.080 Uiso 1 1 calc R
H24C H 0.1013 0.3066 0.0941 0.080 Uiso 1 1 calc R
C25 C 0.2115(2) 0.28080(19) -0.00744(13) 0.0553(7) Uani 1 1 d .
H25A H 0.2797 0.2869 -0.0320 0.083 Uiso 1 1 calc R
H25B H 0.1360 0.2690 -0.0359 0.083 Uiso 1 1 calc R
H25C H 0.2278 0.2319 0.0224 0.083 Uiso 1 1 calc R
C26 C 0.8672(2) 0.50472(18) 0.37395(11) 0.0452(7) Uani 1 1 d .
C27 C 0.9196(3) 0.59739(18) 0.36896(12) 0.0519(7) Uani 1 1 d .
H27A H 0.8527 0.6403 0.3631 0.078 Uiso 1 1 calc R
H27B H 0.9656 0.6000 0.3329 0.078 Uiso 1 1 calc R
H27C H 0.9742 0.6113 0.4076 0.078 Uiso 1 1 calc R
C28 C 0.8024(3) 0.5015(3) 0.43118(13) 0.0859(13) Uani 1 1 d .
H28A H 0.8593 0.5182 0.4684 0.129 Uiso 1 1 calc R
H28B H 0.7724 0.4415 0.4366 0.129 Uiso 1 1 calc R
H28C H 0.7333 0.5426 0.4259 0.129 Uiso 1 1 calc R
C29 C 0.9759(3) 0.4391(2) 0.38135(15) 0.0746(10) Uani 1 1 d .
H29A H 1.0332 0.4547 0.4187 0.112 Uiso 1 1 calc R
H29B H 1.0179 0.4419 0.3439 0.112 Uiso 1 1 calc R
H29C H 0.9453 0.3791 0.3861 0.112 Uiso 1 1 calc R
C30 C 0.3830(2) 0.38175(15) 0.29158(10) 0.0320(5) Uani 1 1 d .
H30A H 0.2985 0.3725 0.2706 0.038 Uiso 1 1 calc R
H30B H 0.3816 0.4304 0.3223 0.038 Uiso 1 1 calc R
C31 C 0.4286(2) 0.29782(15) 0.32611(9) 0.0324(5) Uani 1 1 d .
H31A H 0.5045 0.3111 0.3547 0.039 Uiso 1 1 calc R
H31B H 0.3666 0.2773 0.3521 0.039 Uiso 1 1 calc R
C32 C 0.33728(18) 0.19602(16) 0.24529(11) 0.0325(5) Uani 1 1 d .
H32A H 0.2787 0.1808 0.2741 0.049 Uiso 1 1 calc R
H32B H 0.3531 0.1440 0.2205 0.049 Uiso 1 1 calc R
H32C H 0.3034 0.2432 0.2169 0.049 Uiso 1 1 calc R
C33 C 0.5073(2) 0.15015(17) 0.31953(12) 0.0423(6) Uani 1 1 d .
H33A H 0.5818 0.1690 0.3463 0.063 Uiso 1 1 calc R
H33B H 0.5274 0.1035 0.2910 0.063 Uiso 1 1 calc R
H33C H 0.4483 0.1277 0.3459 0.063 Uiso 1 1 calc R

loop_
_atom_site_aniso_label
_atom_site_aniso_U_11
_atom_site_aniso_U_22
_atom_site_aniso_U_33
_atom_site_aniso_U_23
_atom_site_aniso_U_13
_atom_site_aniso_U_12
Sc1 0.02078(19) 0.0218(2) 0.0222(2) 0.00097(16) 0.00035(14) -0.00025(16)
N1 0.0246(9) 0.0271(10) 0.0292(9) 0.0023(8) 0.0011(7) -0.0030(8)
Si1 0.0449(4) 0.0453(4) 0.0279(3) -0.0024(3) 0.0094(3) 0.0096(3)
Si2 0.0240(3) 0.0343(4) 0.0293(3) 0.0034(3) 0.0010(2) 0.0048(3)
C1 0.0359(12) 0.0402(14) 0.0363(12) -0.0117(11) 0.0087(10) -0.0060(11)
C2 0.074(2) 0.086(3) 0.101(3) -0.012(2) 0.054(2) -0.013(2)
C3 0.082(2) 0.116(3) 0.0366(15) 0.0043(18) 0.0022(15) 0.044(2)
C4 0.079(2) 0.070(2) 0.0432(15) 0.0141(15) 0.0216(14) 0.0304(17)
C5 0.0290(12) 0.0358(14) 0.0574(16) 0.0104(12) -0.0062(11) -0.0027(10)
C6 0.0296(12) 0.0478(16) 0.0410(13) -0.0022(11) -0.0011(10) 0.0042(11)
C7 0.0398(15) 0.166(4) 0.0323(15) 0.0020(19) 0.0009(12) 0.007(2)
C8 0.0402(15) 0.0343(16) 0.111(3) 0.0050(16) 0.0142(16) 0.0018(12)
C9 0.0246(10) 0.0247(12) 0.0329(11) 0.0036(9) 0.0000(9) 0.0019(9)
C10 0.0300(11) 0.0267(12) 0.0302(11) 0.0053(9) -0.0060(9) 0.0016(9)
C11 0.0392(12) 0.0343(13) 0.0217(10) 0.0065(9) -0.0032(9) 0.0003(10)
C12 0.0320(11) 0.0303(12) 0.0262(11) 0.0066(9) 0.0020(9) -0.0013(10)
C13 0.0328(11) 0.0242(12) 0.0289(11) 0.0060(9) 0.0010(9) -0.0035(9)
C14 0.0307(11) 0.0268(12) 0.0366(12) 0.0045(10) -0.0033(9) -0.0086(10)
C15 0.0437(13) 0.0266(12) 0.0289(11) 0.0026(9) -0.0084(10) -0.0107(10)
C16 0.0432(13) 0.0259(12) 0.0236(11) -0.0007(9) 0.0011(9) -0.0076(10)
C17 0.0296(11) 0.0213(11) 0.0255(10) -0.0014(9) 0.0026(8) 0.0026(9)
C18 0.0272(10) 0.0197(11) 0.0258(10) 0.0023(8) 0.0007(8) 0.0030(9)
C19 0.0281(10) 0.0201(11) 0.0260(10) 0.0031(9) -0.0005(8) -0.0010(9)
C20 0.0283(10) 0.0186(11) 0.0263(10) 0.0027(8) -0.0003(8) -0.0007(9)
C21 0.0327(11) 0.0182(11) 0.0246(10) 0.0010(8) -0.0007(8) -0.0011(9)
C22 0.0325(12) 0.0392(14) 0.0351(12) 0.0063(11) -0.0108(10) -0.0002(10)
C23 0.0471(15) 0.0564(18) 0.0498(15) 0.0178(14) -0.0205(12) -0.0017(13)
C24 0.0316(13) 0.072(2) 0.0504(15) 0.0079(14) -0.0127(11) -0.0068(13)
C25 0.0492(16) 0.0537(18) 0.0562(17) -0.0113(14) -0.0180(13) -0.0027(14)
C26 0.0558(15) 0.0412(15) 0.0334(13) 0.0028(11) -0.0131(11) -0.0201(13)
C27 0.0608(17) 0.0439(16) 0.0458(15) -0.0066(13) -0.0115(13) -0.0211(14)
C28 0.093(2) 0.128(3) 0.0332(15) -0.0098(18) -0.0056(15) -0.067(2)
C29 0.085(2) 0.056(2) 0.069(2) 0.0053(16) -0.0418(18) -0.0070(18)
C30 0.0368(12) 0.0313(13) 0.0292(11) -0.0057(10) 0.0088(9) 0.0005(10)
C31 0.0376(12) 0.0387(14) 0.0215(10) -0.0011(9) 0.0062(9) -0.0076(10)
C32 0.0247(11) 0.0351(13) 0.0380(12) -0.0036(10) 0.0047(9) -0.0066(9)
C33 0.0369(13) 0.0370(15) 0.0515(15) 0.0175(12) 0.0004(11) -0.0049(11)

loop_
_atom_type_symbol
_atom_type_description
_atom_type_scat_dispersion_real
_atom_type_scat_dispersion_imag
_atom_type_scat_source
C C 0.0033 0.0016 'International Tables Vol C Tables 4.2.6.8 and 6.1.1.4'
H H 0.0000 0.0000 'International Tables Vol C Tables 4.2.6.8 and 6.1.1.4'
N N 0.0061 0.0033 'International Tables Vol C Tables 4.2.6.8 and 6.1.1.4'
Si Si 0.0817 0.0704 'International Tables Vol C Tables 4.2.6.8 and 6.1.1.4'
Sc Sc 0.2519 0.3716 'International Tables Vol C Tables 4.2.6.8 and 6.1.1.4'

loop_
_geom_angle_atom_site_label_1
_geom_angle_atom_site_label_2
_geom_angle_atom_site_label_3
_geom_angle
C5 Sc1 C1 107.55(10)
C5 Sc1 N1 108.10(8)
C1 Sc1 N1 100.49(8)
C5 Sc1 C17 125.24(9)
C1 Sc1 C17 126.31(8)
N1 Sc1 C17 73.76(7)
C5 Sc1 C21 94.96(8)
C1 Sc1 C21 146.51(8)
N1 Sc1 C21 95.45(7)
C17 Sc1 C21 33.22(7)
C5 Sc1 C18 145.21(8)
C1 Sc1 C18 96.31(8)
N1 Sc1 C18 91.46(6)
C17 Sc1 C18 33.06(6)
C21 Sc1 C18 53.76(6)
C5 Sc1 C20 92.00(8)
C1 Sc1 C20 119.83(8)
N1 Sc1 C20 126.91(7)
C17 Sc1 C20 55.13(7)
C21 Sc1 C20 32.74(6)
C18 Sc1 C20 53.70(6)
C5 Sc1 C19 119.35(8)
C1 Sc1 C19 93.13(8)
N1 Sc1 C19 123.49(6)
C17 Sc1 C19 54.77(7)
C21 Sc1 C19 53.75(6)
C18 Sc1 C19 32.27(6)
C20 Sc1 C19 32.32(6)
C32 N1 C33 107.50(17)
C32 N1 C31 110.09(16)
C33 N1 C31 108.61(17)
C32 N1 Sc1 110.18(12)
C33 N1 Sc1 111.48(13)
C31 N1 Sc1 108.95(13)
C1 Si1 C4 110.23(12)
C1 Si1 C3 112.19(13)
C4 Si1 C3 108.72(16)
C1 Si1 C2 113.94(13)
C4 Si1 C2 106.01(17)
C3 Si1 C2 105.39(19)
C5 Si2 C8 110.51(13)
C5 Si2 C7 112.91(15)
C8 Si2 C7 108.93(17)
C5 Si2 C6 111.09(11)
C8 Si2 C6 106.94(12)
C7 Si2 C6 106.21(12)
Si1 C1 Sc1 125.45(12)
Si1 C1 H1A 106.0
Sc1 C1 H1A 106.0
Si1 C1 H1B 106.0
Sc1 C1 H1B 106.0
H1A C1 H1B 106.3
Si1 C2 H2A 109.5
Si1 C2 H2B 109.5
H2A C2 H2B 109.5
Si1 C2 H2C 109.5
H2A C2 H2C 109.5
H2B C2 H2C 109.5
Si1 C3 H3A 109.5
Si1 C3 H3B 109.5
H3A C3 H3B 109.5
Si1 C3 H3C 109.5
H3A C3 H3C 109.5
H3B C3 H3C 109.5
Si1 C4 H4A 109.5
Si1 C4 H4B 109.5
H4A C4 H4B 109.5
Si1 C4 H4C 109.5
H4A C4 H4C 109.5
H4B C4 H4C 109.5
Si2 C5 Sc1 142.45(13)
Si2 C5 H5A 101.4
Sc1 C5 H5A 101.4
Si2 C5 H5B 101.4
Sc1 C5 H5B 101.4
H5A C5 H5B 104.6
Si2 C6 H6A 109.5
Si2 C6 H6B 109.5
H6A C6 H6B 109.5
Si2 C6 H6C 109.5
H6A C6 H6C 109.5
H6B C6 H6C 109.5
Si2 C7 H7A 109.5
Si2 C7 H7B 109.5
H7A C7 H7B 109.5
Si2 C7 H7C 109.5
H7A C7 H7C 109.5
H7B C7 H7C 109.5
Si2 C8 H8A 109.5
Si2 C8 H8B 109.5
H8A C8 H8B 109.5
Si2 C8 H8C 109.5
H8A C8 H8C 109.5
H8B C8 H8C 109.5
C10 C9 C18 120.87(19)
C10 C9 H9 119.6
C18 C9 H9 119.6
C9 C10 C11 118.70(18)
C9 C10 C22 122.4(2)
C11 C10 C22 118.89(19)
C12 C11 C10 122.35(19)
C12 C11 H11 118.8
C10 C11 H11 118.8
C11 C12 C19 119.8(2)
C11 C12 H12 120.1
C19 C12 H12 120.1
C14 C13 C20 119.4(2)
C14 C13 H13 120.3
C20 C13 H13 120.3
C13 C14 C15 122.5(2)
C13 C14 H14 118.7
C15 C14 H14 118.7
C16 C15 C14 119.01(19)
C16 C15 C26 122.6(2)
C14 C15 C26 118.4(2)
C15 C16 C21 120.6(2)
C15 C16 H16 119.7
C21 C16 H16 119.7
C21 C17 C18 106.89(17)
C21 C17 C30 126.12(18)
C18 C17 C30 126.90(18)
C21 C17 Sc1 75.37(12)
C18 C17 Sc1 77.09(12)
C30 C17 Sc1 110.84(14)
C9 C18 C19 119.40(18)
C9 C18 C17 131.79(19)
C19 C18 C17 108.81(17)
C9 C18 Sc1 121.44(14)
C19 C18 Sc1 75.16(11)
C17 C18 Sc1 69.85(11)
C12 C19 C18 118.90(18)
C12 C19 C20 133.26(19)
C18 C19 C20 107.70(17)
C12 C19 Sc1 123.07(15)
C18 C19 Sc1 72.56(11)
C20 C19 Sc1 72.99(11)
C13 C20 C21 119.32(18)
C13 C20 C19 133.51(19)
C21 C20 C19 107.12(17)
C13 C20 Sc1 120.71(14)
C21 C20 Sc1 71.53(11)
C19 C20 Sc1 74.69(12)
C16 C21 C17 131.58(19)
C16 C21 C20 119.14(19)
C17 C21 C20 109.28(17)
C16 C21 Sc1 118.76(14)
C17 C21 Sc1 71.41(11)
C20 C21 Sc1 75.72(12)
C24 C22 C25 108.6(2)
C24 C22 C10 112.21(19)
C25 C22 C10 109.08(19)
C24 C22 C23 108.1(2)
C25 C22 C23 109.4(2)
C10 C22 C23 109.41(19)
C22 C23 H23A 109.5
C22 C23 H23B 109.5
H23A C23 H23B 109.5
C22 C23 H23C 109.5
H23A C23 H23C 109.5
H23B C23 H23C 109.5
C22 C24 H24A 109.5
C22 C24 H24B 109.5
H24A C24 H24B 109.5
C22 C24 H24C 109.5
H24A C24 H24C 109.5
H24B C24 H24C 109.5
C22 C25 H25A 109.5
C22 C25 H25B 109.5
H25A C25 H25B 109.5
C22 C25 H25C 109.5
H25A C25 H25C 109.5
H25B C25 H25C 109.5
C28 C26 C27 108.3(2)
C28 C26 C15 112.3(2)
C27 C26 C15 110.0(2)
C28 C26 C29 110.0(3)
C27 C26 C29 107.6(2)
C15 C26 C29 108.4(2)
C26 C27 H27A 109.5
C26 C27 H27B 109.5
H27A C27 H27B 109.5
C26 C27 H27C 109.5
H27A C27 H27C 109.5
H27B C27 H27C 109.5
C26 C28 H28A 109.5
C26 C28 H28B 109.5
H28A C28 H28B 109.5
C26 C28 H28C 109.5
H28A C28 H28C 109.5
H28B C28 H28C 109.5
C26 C29 H29A 109.5
C26 C29 H29B 109.5
H29A C29 H29B 109.5
C26 C29 H29C 109.5
H29A C29 H29C 109.5
H29B C29 H29C 109.5
C17 C30 C31 111.00(18)
C17 C30 H30A 109.4
C31 C30 H30A 109.4
C17 C30 H30B 109.4
C31 C30 H30B 109.4
H30A C30 H30B 108.0
N1 C31 C30 112.21(16)
N1 C31 H31A 109.2
C30 C31 H31A 109.2
N1 C31 H31B 109.2
C30 C31 H31B 109.2
H31A C31 H31B 107.9
N1 C32 H32A 109.5
N1 C32 H32B 109.5
H32A C32 H32B 109.5
N1 C32 H32C 109.5
H32A C32 H32C 109.5
H32B C32 H32C 109.5
N1 C33 H33A 109.5
N1 C33 H33B 109.5
H33A C33 H33B 109.5
N1 C33 H33C 109.5
H33A C33 H33C 109.5
H33B C33 H33C 109.5

loop_
_geom_bond_atom_site_label_1
_geom_bond_atom_site_label_2
_geom_bond_distance
Sc1 C5 2.198(2)
Sc1 C1 2.200(2)
Sc1 N1 2.3070(17)
Sc1 C17 2.468(2)
Sc1 C21 2.519(2)
Sc1 C18 2.562(2)
Sc1 C20 2.574(2)
Sc1 C19 2.596(2)
N1 C32 1.485(3)
N1 C33 1.485(3)
N1 C31 1.486(3)
Si1 C1 1.842(2)
Si1 C4 1.852(3)
Si1 C3 1.860(3)
Si1 C2 1.884(3)
Si2 C5 1.825(2)
Si2 C8 1.860(3)
Si2 C7 1.871(3)
Si2 C6 1.879(2)
C1 H1A 0.9900
C1 H1B 0.9900
C2 H2A 0.9800
C2 H2B 0.9800
C2 H2C 0.9800
C3 H3A 0.9800
C3 H3B 0.9800
C3 H3C 0.9800
C4 H4A 0.9800
C4 H4B 0.9800
C4 H4C 0.9800
C5 H5A 0.9900
C5 H5B 0.9900
C6 H6A 0.9800
C6 H6B 0.9800
C6 H6C 0.9800
C7 H7A 0.9800
C7 H7B 0.9800
C7 H7C 0.9800
C8 H8A 0.9800
C8 H8B 0.9800
C8 H8C 0.9800
C9 C10 1.370(3)
C9 C18 1.421(3)
C9 H9 0.9500
C10 C11 1.426(3)
C10 C22 1.537(3)
C11 C12 1.364(3)
C11 H11 0.9500
C12 C19 1.413(3)
C12 H12 0.9500
C13 C14 1.368(3)
C13 C20 1.412(3)
C13 H13 0.9500
C14 C15 1.421(3)
C14 H14 0.9500
C15 C16 1.373(3)
C15 C26 1.537(3)
C16 C21 1.425(3)
C16 H16 0.9500
C17 C21 1.427(3)
C17 C18 1.434(3)
C17 C30 1.505(3)
C18 C19 1.434(3)
C19 C20 1.439(3)
C20 C21 1.437(3)
C22 C24 1.528(4)
C22 C25 1.530(4)
C22 C23 1.537(3)
C23 H23A 0.9800
C23 H23B 0.9800
C23 H23C 0.9800
C24 H24A 0.9800
C24 H24B 0.9800
C24 H24C 0.9800
C25 H25A 0.9800
C25 H25B 0.9800
C25 H25C 0.9800
C26 C28 1.502(4)
C26 C27 1.529(3)
C26 C29 1.551(4)
C27 H27A 0.9800
C27 H27B 0.9800
C27 H27C 0.9800
C28 H28A 0.9800
C28 H28B 0.9800
C28 H28C 0.9800
C29 H29A 0.9800
C29 H29B 0.9800
C29 H29C 0.9800
C30 C31 1.523(3)
C30 H30A 0.9900
C30 H30B 0.9900
C31 H31A 0.9900
C31 H31B 0.9900
C32 H32A 0.9800
C32 H32B 0.9800
C32 H32C 0.9800
C33 H33A 0.9800
C33 H33B 0.9800
C33 H33C 0.9800

loop_
_geom_torsion_atom_site_label_1
_geom_torsion_atom_site_label_2
_geom_torsion_atom_site_label_3
_geom_torsion_atom_site_label_4
_geom_torsion
C5 Sc1 N1 C32 -146.59(15)
C1 Sc1 N1 C32 -34.06(15)
C17 Sc1 N1 C32 90.93(14)
C21 Sc1 N1 C32 116.37(14)
C18 Sc1 N1 C32 62.64(14)
C20 Sc1 N1 C32 106.45(14)
C19 Sc1 N1 C32 66.85(16)
C5 Sc1 N1 C33 -27.31(17)
C1 Sc1 N1 C33 85.22(16)
C17 Sc1 N1 C33 -149.80(16)
C21 Sc1 N1 C33 -124.36(15)
C18 Sc1 N1 C33 -178.08(15)
C20 Sc1 N1 C33 -134.27(14)
C19 Sc1 N1 C33 -173.88(14)
C5 Sc1 N1 C31 92.53(14)
C1 Sc1 N1 C31 -154.93(13)
C17 Sc1 N1 C31 -29.95(12)
C21 Sc1 N1 C31 -4.51(13)
C18 Sc1 N1 C31 -58.24(13)
C20 Sc1 N1 C31 -14.42(15)
C19 Sc1 N1 C31 -54.03(14)
C4 Si1 C1 Sc1 103.32(18)
C3 Si1 C1 Sc1 -135.36(19)
C2 Si1 C1 Sc1 -15.7(2)
C5 Sc1 C1 Si1 -45.06(18)
N1 Sc1 C1 Si1 -158.02(15)
C17 Sc1 C1 Si1 124.50(14)
C21 Sc1 C1 Si1 84.9(2)
C18 Sc1 C1 Si1 109.32(16)
C20 Sc1 C1 Si1 57.86(18)
C19 Sc1 C1 Si1 77.08(16)
C8 Si2 C5 Sc1 55.9(3)
C7 Si2 C5 Sc1 -66.4(3)
C6 Si2 C5 Sc1 174.4(2)
C1 Sc1 C5 Si2 -82.0(3)
N1 Sc1 C5 Si2 25.7(3)
C17 Sc1 C5 Si2 108.2(2)
C21 Sc1 C5 Si2 123.1(2)
C18 Sc1 C5 Si2 146.84(18)
C20 Sc1 C5 Si2 155.7(2)
C19 Sc1 C5 Si2 173.9(2)
C18 C9 C10 C11 0.9(3)
C18 C9 C10 C22 -179.3(2)
C9 C10 C11 C12 -0.8(3)
C22 C10 C11 C12 179.4(2)
C10 C11 C12 C19 0.6(3)
C20 C13 C14 C15 -0.3(3)
C13 C14 C15 C16 1.0(3)
C13 C14 C15 C26 -179.9(2)
C14 C15 C16 C21 -1.3(3)
C26 C15 C16 C21 179.7(2)
C5 Sc1 C17 C21 27.71(15)
C1 Sc1 C17 C21 -140.08(12)
N1 Sc1 C17 C21 128.69(12)
C18 Sc1 C17 C21 -111.58(17)
C20 Sc1 C17 C21 -36.18(11)
C19 Sc1 C17 C21 -75.93(12)
C5 Sc1 C17 C18 139.29(13)
C1 Sc1 C17 C18 -28.50(16)
N1 Sc1 C17 C18 -119.73(12)
C21 Sc1 C17 C18 111.58(17)
C20 Sc1 C17 C18 75.40(12)
C19 Sc1 C17 C18 35.65(11)
C5 Sc1 C17 C30 -95.83(16)
C1 Sc1 C17 C30 96.38(16)
N1 Sc1 C17 C30 5.16(13)
C21 Sc1 C17 C30 -123.54(19)
C18 Sc1 C17 C30 124.9(2)
C20 Sc1 C17 C30 -159.72(17)
C19 Sc1 C17 C30 160.54(17)
C10 C9 C18 C19 -0.8(3)
C10 C9 C18 C17 178.9(2)
C10 C9 C18 Sc1 -90.8(2)
C21 C17 C18 C9 -175.2(2)
C30 C17 C18 C9 8.1(4)
Sc1 C17 C18 C9 114.7(2)
C21 C17 C18 C19 4.5(2)
C30 C17 C18 C19 -172.1(2)
Sc1 C17 C18 C19 -65.60(15)
C21 C17 C18 Sc1 70.10(14)
C30 C17 C18 Sc1 -106.5(2)
C5 Sc1 C18 C9 163.54(17)
C1 Sc1 C18 C9 29.82(18)
N1 Sc1 C18 C9 -70.91(17)
C17 Sc1 C18 C9 -127.4(2)
C21 Sc1 C18 C9 -166.6(2)
C20 Sc1 C18 C9 152.48(19)
C19 Sc1 C18 C9 115.7(2)
C5 Sc1 C18 C19 47.9(2)
C1 Sc1 C18 C19 -85.85(13)
N1 Sc1 C18 C19 173.42(12)
C17 Sc1 C18 C19 116.90(17)
C21 Sc1 C18 C19 77.73(12)
C20 Sc1 C18 C19 36.80(11)
C5 Sc1 C18 C17 -69.04(19)
C1 Sc1 C18 C17 157.24(13)
N1 Sc1 C18 C17 56.52(12)
C21 Sc1 C18 C17 -39.17(12)
C20 Sc1 C18 C17 -80.10(13)
C19 Sc1 C18 C17 -116.90(17)
C11 C12 C19 C18 -0.5(3)
C11 C12 C19 C20 -175.7(2)
C11 C12 C19 Sc1 86.7(2)
C9 C18 C19 C12 0.6(3)
C17 C18 C19 C12 -179.14(19)
Sc1 C18 C19 C12 118.68(19)
C9 C18 C19 C20 176.92(18)
C17 C18 C19 C20 -2.9(2)
Sc1 C18 C19 C20 -65.04(14)
C9 C18 C19 Sc1 -118.05(19)
C17 C18 C19 Sc1 62.18(14)
C5 Sc1 C19 C12 95.46(18)
C1 Sc1 C19 C12 -16.71(17)
N1 Sc1 C19 C12 -121.47(16)
C17 Sc1 C19 C12 -150.13(19)
C21 Sc1 C19 C12 168.6(2)
C18 Sc1 C19 C12 -113.6(2)
C20 Sc1 C19 C12 131.0(2)
C5 Sc1 C19 C18 -150.96(13)
C1 Sc1 C19 C18 96.87(12)
N1 Sc1 C19 C18 -7.90(14)
C17 Sc1 C19 C18 -36.55(11)
C21 Sc1 C19 C18 -77.78(13)
C20 Sc1 C19 C18 -115.43(17)
C5 Sc1 C19 C20 -35.54(15)
C1 Sc1 C19 C20 -147.70(13)
N1 Sc1 C19 C20 107.53(12)
C17 Sc1 C19 C20 78.87(13)
C21 Sc1 C19 C20 37.65(11)
C18 Sc1 C19 C20 115.43(17)
C14 C13 C20 C21 -0.1(3)
C14 C13 C20 C19 176.9(2)
C14 C13 C20 Sc1 -85.0(2)
C12 C19 C20 C13 -1.7(4)
C18 C19 C20 C13 -177.2(2)
Sc1 C19 C20 C13 118.0(2)
C12 C19 C20 C21 175.6(2)
C18 C19 C20 C21 0.1(2)
Sc1 C19 C20 C21 -64.66(14)
C12 C19 C20 Sc1 -119.7(2)
C18 C19 C20 Sc1 64.75(14)
C5 Sc1 C20 C13 17.65(17)
C1 Sc1 C20 C13 -93.94(17)
N1 Sc1 C20 C13 132.18(15)
C17 Sc1 C20 C13 150.44(19)
C21 Sc1 C20 C13 113.7(2)
C18 Sc1 C20 C13 -168.64(19)
C19 Sc1 C20 C13 -131.9(2)
C5 Sc1 C20 C21 -96.06(13)
C1 Sc1 C20 C21 152.35(12)
N1 Sc1 C20 C21 18.47(14)
C17 Sc1 C20 C21 36.73(11)
C18 Sc1 C20 C21 77.65(12)
C19 Sc1 C20 C21 114.40(17)
C5 Sc1 C20 C19 149.54(13)
C1 Sc1 C20 C19 37.95(15)
N1 Sc1 C20 C19 -95.93(12)
C17 Sc1 C20 C19 -77.67(12)
C21 Sc1 C20 C19 -114.40(17)
C18 Sc1 C20 C19 -36.75(11)
C15 C16 C21 C17 -180.0(2)
C15 C16 C21 C20 0.9(3)
C15 C16 C21 Sc1 90.0(2)
C18 C17 C21 C16 176.3(2)
C30 C17 C21 C16 -7.0(4)
Sc1 C17 C21 C16 -112.4(2)
C18 C17 C21 C20 -4.5(2)
C30 C17 C21 C20 172.2(2)
Sc1 C17 C21 C20 66.84(15)
C18 C17 C21 Sc1 -71.30(14)
C30 C17 C21 Sc1 105.4(2)
C13 C20 C21 C16 -0.2(3)
C19 C20 C21 C16 -177.96(19)
Sc1 C20 C21 C16 115.25(19)
C13 C20 C21 C17 -179.52(19)
C19 C20 C21 C17 2.7(2)
Sc1 C20 C21 C17 -64.06(14)
C13 C20 C21 Sc1 -115.46(18)
C19 C20 C21 Sc1 66.79(14)
C5 Sc1 C21 C16 -29.71(18)
C1 Sc1 C21 C16 -162.54(16)
N1 Sc1 C21 C16 79.05(17)
C17 Sc1 C21 C16 127.9(2)
C18 Sc1 C21 C16 166.86(19)
C20 Sc1 C21 C16 -115.7(2)
C19 Sc1 C21 C16 -152.82(19)
C5 Sc1 C21 C17 -157.59(13)
C1 Sc1 C21 C17 69.57(18)
N1 Sc1 C21 C17 -48.83(12)
C18 Sc1 C21 C17 38.97(11)
C20 Sc1 C21 C17 116.42(16)
C19 Sc1 C21 C17 79.29(12)
C5 Sc1 C21 C20 85.98(13)
C1 Sc1 C21 C20 -46.85(19)
N1 Sc1 C21 C20 -165.26(11)
C17 Sc1 C21 C20 -116.42(16)
C18 Sc1 C21 C20 -77.45(12)
C19 Sc1 C21 C20 -37.14(11)
C9 C10 C22 C24 5.7(3)
C11 C10 C22 C24 -174.6(2)
C9 C10 C22 C25 -114.6(3)
C11 C10 C22 C25 65.1(3)
C9 C10 C22 C23 125.7(2)
C11 C10 C22 C23 -54.6(3)
C16 C15 C26 C28 -4.3(4)
C14 C15 C26 C28 176.6(3)
C16 C15 C26 C27 -125.0(3)
C14 C15 C26 C27 55.9(3)
C16 C15 C26 C29 117.5(3)
C14 C15 C26 C29 -61.5(3)
C21 C17 C30 C31 -66.6(3)
C18 C17 C30 C31 109.4(2)
Sc1 C17 C30 C31 20.1(2)
C32 N1 C31 C30 -67.4(2)
C33 N1 C31 C30 175.17(17)
Sc1 N1 C31 C30 53.56(19)
C17 C30 C31 N1 -49.2(2)
